data_4025778
loop_
_publ_author_name
'Manas K. Ghorai'
'Sandipan Halder'
'Raj Kumar Das'

_publ_section_title
;
 Domino Imino-Aldol-Aza-Michael Reaction: One-Pot Diastereo- and
 Enantioselective Synthesis of Piperidines
;
_journal_name_full 'Journal of Organic Chemistry'
_journal_page_first 7061
_journal_page_last 7072
_journal_paper_doi 10.1021/jo101680f
_journal_volume 75
_journal_year 2010
_chemical_formula_sum 'C25 H25 N O6 S'
_chemical_formula_weight 467.52
_chemical_name_systematic
;
 ?
;
_space_group_IT_number 14
_symmetry_cell_setting monoclinic
_symmetry_space_group_name_Hall '-P 2ybc'
_symmetry_space_group_name_H-M 'P 1 21/c 1'
_atom_sites_solution_hydrogens geom
_atom_sites_solution_primary direct
_atom_sites_solution_secondary difmap
_audit_creation_method SHELXL-97
_cell_angle_alpha 90.000
_cell_angle_beta 98.037(5)
_cell_angle_gamma 90.000
_cell_formula_units_Z 4
_cell_length_a 9.738(5)
_cell_length_b 29.292(4)
_cell_length_c 8.035(6)
_cell_measurement_reflns_used 999
_cell_measurement_temperature 100(2)
_cell_measurement_theta_max 28.40
_cell_measurement_theta_min 2.11
_cell_volume 2269(2)
_computing_cell_refinement 'SAINT 6.45 ( Bruker, 2003)'
_computing_data_collection 'SMART 5.628 (Bruker, 2003)'
_computing_data_reduction 'SAINT 6.45 ( Bruker, 2003)'
_computing_molecular_graphics 'Diamond 2.1e'
_computing_structure_refinement 'SHELXL-97 (Sheldrick, 1997)'
_computing_structure_solution 'SIR 97'
_diffrn_ambient_temperature 100(2)
_diffrn_measured_fraction_theta_full 0.974
_diffrn_measured_fraction_theta_max 0.974
_diffrn_measurement_device_type 'Bruker SMART APEX'
_diffrn_measurement_method /w-scans
_diffrn_radiation_monochromator graphite
_diffrn_radiation_source 'fine-focus sealed tube'
_diffrn_radiation_type MoK\a
_diffrn_radiation_wavelength 0.71069
_diffrn_reflns_av_R_equivalents 0.0975
_diffrn_reflns_av_sigmaI/netI 0.1180
_diffrn_reflns_limit_h_max 13
_diffrn_reflns_limit_h_min -12
_diffrn_reflns_limit_k_max 38
_diffrn_reflns_limit_k_min -35
_diffrn_reflns_limit_l_max 10
_diffrn_reflns_limit_l_min -9
_diffrn_reflns_number 14783
_diffrn_reflns_theta_full 28.40
_diffrn_reflns_theta_max 28.40
_diffrn_reflns_theta_min 2.11
_exptl_absorpt_coefficient_mu 0.185
_exptl_absorpt_correction_T_max 0.9763
_exptl_absorpt_correction_T_min 0.9657
_exptl_absorpt_correction_type empirical
_exptl_absorpt_process_details 'SADABAS 2.10 (Bruker 2003)'
_exptl_crystal_colour colorless
_exptl_crystal_density_diffrn 1.369
_exptl_crystal_density_method 'not measured'
_exptl_crystal_description prism
_exptl_crystal_F_000 984
_exptl_crystal_size_max 0.19
_exptl_crystal_size_mid 0.17
_exptl_crystal_size_min 0.13
_refine_diff_density_max 0.447
_refine_diff_density_min -0.682
_refine_diff_density_rms 0.124
_refine_ls_extinction_method none
_refine_ls_goodness_of_fit_ref 1.039
_refine_ls_hydrogen_treatment mixed
_refine_ls_matrix_type full
_refine_ls_number_parameters 310
_refine_ls_number_reflns 5548
_refine_ls_number_restraints 1
_refine_ls_restrained_S_all 1.039
_refine_ls_R_factor_all 0.1192
_refine_ls_R_factor_gt 0.0664
_refine_ls_shift/su_max 0.000
_refine_ls_shift/su_mean 0.000
_refine_ls_structure_factor_coef Fsqd
_refine_ls_weighting_details 'calc w=1/[\s^2^(Fo^2^)+(0.0849P)^2^+0.5218P] where P=(Fo^2^+2Fc^2^)/3'
_refine_ls_weighting_scheme calc
_refine_ls_wR_factor_gt 0.1527
_refine_ls_wR_factor_ref 0.1927
_reflns_number_gt 3431
_reflns_number_total 5548
_reflns_threshold_expression >2sigma(I)
_cod_data_source_file jo101680f_si_002_3.cif
_cod_data_source_block Compound6j
_cod_database_code 4025778

loop_
_symmetry_equiv_pos_as_xyz
'x, y, z'
'-x, y+1/2, -z+1/2'
'-x, -y, -z'
'x, -y-1/2, z-1/2'

loop_
_atom_site_label
_atom_site_type_symbol
_atom_site_fract_x
_atom_site_fract_y
_atom_site_fract_z
_atom_site_U_iso_or_equiv
_atom_site_adp_type
_atom_site_occupancy
_atom_site_symmetry_multiplicity
_atom_site_calc_flag
_atom_site_refinement_flags
_atom_site_disorder_assembly
_atom_site_disorder_group
S1 S 0.39720(7) -0.19127(2) 0.41348(9) 0.0235(2) Uani 1 1 d . . .
O1 O 0.3806(2) -0.16769(7) 0.5653(2) 0.0288(5) Uani 1 1 d . . .
O2 O 0.3302(2) -0.23409(7) 0.3750(3) 0.0276(5) Uani 1 1 d . . .
O3 O 0.5696(2) -0.03880(6) 0.3433(2) 0.0240(5) Uani 1 1 d . . .
O4 O 0.6697(2) -0.04665(7) 0.1086(3) 0.0296(5) Uani 1 1 d . . .
O5 O 0.6074(2) -0.11866(8) -0.0685(3) 0.0275(5) Uani 1 1 d . . .
O6 O 0.0640(2) -0.15962(8) 0.0722(3) 0.0365(6) Uani 1 1 d . . .
C8 C 0.3853(3) -0.10852(9) 0.2759(4) 0.0207(6) Uani 1 1 d . . .
C1 C 1.0141(3) -0.22126(14) 0.4228(5) 0.0499(10) Uani 1 1 d . . .
H1A H 1.0642 -0.1969 0.4842 0.075 Uiso 1 1 calc R . .
H1B H 1.0374 -0.2222 0.3107 0.075 Uiso 1 1 calc R . .
H1C H 1.0383 -0.2498 0.4780 0.075 Uiso 1 1 calc R . .
C2 C 0.8602(3) -0.21314(12) 0.4156(4) 0.0365(8) Uani 1 1 d . . .
C3 C 0.8115(3) -0.17555(12) 0.4951(4) 0.0399(8) Uani 1 1 d . . .
H3 H 0.8745 -0.1545 0.5479 0.048 Uiso 1 1 calc R . .
C4 C 0.6711(3) -0.16874(11) 0.4975(4) 0.0326(7) Uani 1 1 d . . .
H4 H 0.6404 -0.1439 0.5544 0.039 Uiso 1 1 calc R . .
C5 C 0.5769(3) -0.19923(10) 0.4144(3) 0.0234(6) Uani 1 1 d . . .
C6 C 0.6226(3) -0.23638(11) 0.3303(4) 0.0278(7) Uani 1 1 d . . .
H6 H 0.5593 -0.2566 0.2724 0.033 Uiso 1 1 calc R . .
C7 C 0.7640(3) -0.24300(11) 0.3336(4) 0.0336(7) Uani 1 1 d . . .
H7 H 0.7947 -0.2682 0.2791 0.040 Uiso 1 1 calc R . .
N1 N 0.3396(2) -0.15677(8) 0.2597(3) 0.0214(5) Uani 1 1 d . . .
C9 C 0.3087(3) -0.17485(10) 0.0861(3) 0.0225(6) Uani 1 1 d . . .
C10 C 0.4330(3) -0.16914(10) -0.0075(3) 0.0233(6) Uani 1 1 d . . .
H10A H 0.4957 -0.1946 0.0199 0.028 Uiso 1 1 calc R . .
H10B H 0.4013 -0.1702 -0.1273 0.028 Uiso 1 1 calc R . .
C11 C 0.5107(3) -0.12595(10) 0.0320(3) 0.0223(6) Uani 1 1 d D . .
C12 C 0.4923(3) -0.09826(9) 0.1613(3) 0.0216(6) Uani 1 1 d . . .
C13 C 0.5843(3) -0.05956(10) 0.1985(4) 0.0227(6) Uani 1 1 d . . .
C14 C 0.6502(3) 0.00251(10) 0.3839(4) 0.0277(7) Uani 1 1 d . . .
H14A H 0.7405 -0.0007 0.3473 0.033 Uiso 1 1 calc R . .
H14B H 0.6640 0.0071 0.5047 0.033 Uiso 1 1 calc R . .
C15 C 0.5756(3) 0.04326(10) 0.2984(4) 0.0329(7) Uani 1 1 d . . .
H15A H 0.6299 0.0703 0.3259 0.049 Uiso 1 1 calc R . .
H15B H 0.4869 0.0466 0.3362 0.049 Uiso 1 1 calc R . .
H15C H 0.5628 0.0388 0.1789 0.049 Uiso 1 1 calc R . .
C16 C 0.1815(3) -0.15273(10) 0.0004(4) 0.0249(6) Uani 1 1 d . . .
C17 C 0.1511(4) -0.12602(11) -0.1373(4) 0.0336(7) Uani 1 1 d . . .
H17 H 0.2120 -0.1169 -0.2102 0.040 Uiso 1 1 calc R . .
C18 C 0.0087(4) -0.11473(12) -0.1489(5) 0.0436(9) Uani 1 1 d . . .
H18 H -0.0417 -0.0964 -0.2299 0.052 Uiso 1 1 calc R . .
C19 C -0.0393(4) -0.13567(13) -0.0204(5) 0.0463(10) Uani 1 1 d . . .
H19 H -0.1303 -0.1341 0.0023 0.056 Uiso 1 1 calc R . .
C20 C 0.1556(3) -0.08416(10) 0.3576(4) 0.0250(6) Uani 1 1 d . . .
H20 H 0.1590 -0.1101 0.4249 0.030 Uiso 1 1 calc R . .
C21 C 0.2607(3) -0.07618(10) 0.2598(3) 0.0230(6) Uani 1 1 d . . .
C22 C 0.2515(3) -0.03741(10) 0.1601(3) 0.0222(6) Uani 1 1 d . . .
H22 H 0.3202 -0.0316 0.0932 0.027 Uiso 1 1 calc R . .
C23 C 0.1423(3) -0.00726(10) 0.1580(4) 0.0273(7) Uani 1 1 d . . .
H23 H 0.1381 0.0186 0.0902 0.033 Uiso 1 1 calc R . .
C24 C 0.0396(3) -0.01527(11) 0.2560(4) 0.0289(7) Uani 1 1 d . . .
H24 H -0.0337 0.0051 0.2552 0.035 Uiso 1 1 calc R . .
C25 C 0.0467(3) -0.05393(10) 0.3554(4) 0.0299(7) Uani 1 1 d . . .
H25 H -0.0226 -0.0596 0.4214 0.036 Uiso 1 1 calc R . .
H8 H 0.432(3) -0.1052(10) 0.395(4) 0.029(8) Uiso 1 1 d . . .
H9 H 0.292(3) -0.2080(9) 0.095(3) 0.010(7) Uiso 1 1 d . . .
H1O5 H 0.648(3) -0.0932(12) -0.046(5) 0.050(12) Uiso 1 1 d D . .

loop_
_atom_site_aniso_label
_atom_site_aniso_U_11
_atom_site_aniso_U_22
_atom_site_aniso_U_33
_atom_site_aniso_U_23
_atom_site_aniso_U_13
_atom_site_aniso_U_12
S1 0.0295(4) 0.0246(4) 0.0170(4) 0.0032(3) 0.0056(3) 0.0020(3)
O1 0.0429(12) 0.0321(12) 0.0124(10) 0.0025(8) 0.0070(9) 0.0065(10)
O2 0.0319(11) 0.0233(11) 0.0285(12) 0.0072(9) 0.0077(9) -0.0025(9)
O3 0.0304(11) 0.0256(11) 0.0164(10) -0.0029(8) 0.0047(8) -0.0042(9)
O4 0.0307(11) 0.0352(12) 0.0251(11) -0.0014(9) 0.0119(9) -0.0048(9)
O5 0.0319(11) 0.0293(12) 0.0233(12) -0.0015(9) 0.0112(9) -0.0020(10)
O6 0.0294(11) 0.0504(15) 0.0291(13) -0.0016(11) 0.0022(10) 0.0036(10)
C8 0.0268(14) 0.0218(15) 0.0140(14) -0.0028(11) 0.0043(11) -0.0014(11)
C1 0.0338(19) 0.064(3) 0.052(2) 0.018(2) 0.0081(18) 0.0036(18)
C2 0.0334(17) 0.045(2) 0.0307(19) 0.0114(15) 0.0029(15) 0.0004(15)
C3 0.0339(18) 0.041(2) 0.041(2) 0.0025(16) -0.0069(15) -0.0062(15)
C4 0.0365(17) 0.0287(17) 0.0307(18) -0.0019(14) -0.0021(14) 0.0055(14)
C5 0.0276(14) 0.0268(15) 0.0146(14) 0.0039(11) -0.0007(11) 0.0001(12)
C6 0.0327(16) 0.0320(17) 0.0191(15) 0.0000(12) 0.0045(12) 0.0005(13)
C7 0.0372(17) 0.0381(19) 0.0283(17) 0.0016(14) 0.0145(14) 0.0049(14)
N1 0.0296(13) 0.0219(12) 0.0128(12) -0.0007(9) 0.0037(10) 0.0012(10)
C9 0.0305(15) 0.0226(15) 0.0145(14) -0.0030(11) 0.0031(12) -0.0008(12)
C10 0.0326(15) 0.0245(15) 0.0130(14) -0.0007(11) 0.0033(12) 0.0013(12)
C11 0.0250(14) 0.0276(15) 0.0152(14) 0.0024(11) 0.0058(11) 0.0037(12)
C12 0.0248(14) 0.0226(14) 0.0174(14) 0.0002(11) 0.0031(11) 0.0034(11)
C13 0.0252(14) 0.0240(15) 0.0195(15) 0.0029(11) 0.0052(12) 0.0023(12)
C14 0.0350(16) 0.0267(16) 0.0209(16) -0.0044(12) 0.0020(13) -0.0095(13)
C15 0.049(2) 0.0283(17) 0.0223(16) -0.0017(13) 0.0072(15) -0.0055(15)
C16 0.0318(15) 0.0253(15) 0.0168(15) -0.0034(12) 0.0011(12) -0.0014(12)
C17 0.0457(19) 0.0331(18) 0.0197(16) 0.0014(13) -0.0035(14) 0.0029(15)
C18 0.052(2) 0.040(2) 0.033(2) -0.0046(16) -0.0139(17) 0.0138(17)
C19 0.0343(19) 0.060(2) 0.042(2) -0.0109(19) -0.0070(17) 0.0142(17)
C20 0.0299(15) 0.0263(16) 0.0195(15) 0.0009(12) 0.0054(12) -0.0017(12)
C21 0.0268(14) 0.0273(15) 0.0142(14) -0.0031(11) 0.0009(11) -0.0028(12)
C22 0.0253(14) 0.0258(15) 0.0161(14) -0.0005(11) 0.0051(11) -0.0019(12)
C23 0.0337(16) 0.0245(15) 0.0233(16) 0.0013(12) 0.0029(13) 0.0036(13)
C24 0.0259(15) 0.0320(17) 0.0289(17) -0.0014(13) 0.0039(13) 0.0038(13)
C25 0.0314(16) 0.0301(17) 0.0307(18) -0.0005(13) 0.0128(14) 0.0012(13)

loop_
_atom_type_symbol
_atom_type_description
_atom_type_scat_dispersion_real
_atom_type_scat_dispersion_imag
_atom_type_scat_source
C C 0.0033 0.0016 'International Tables Vol C Tables 4.2.6.8 and 6.1.1.4'
H H 0.0000 0.0000 'International Tables Vol C Tables 4.2.6.8 and 6.1.1.4'
O O 0.0106 0.0060 'International Tables Vol C Tables 4.2.6.8 and 6.1.1.4'
S S 0.1246 0.1234 'International Tables Vol C Tables 4.2.6.8 and 6.1.1.4'
N N 0.0061 0.0033 'International Tables Vol C Tables 4.2.6.8 and 6.1.1.4'

loop_
_geom_angle_atom_site_label_1
_geom_angle_atom_site_label_2
_geom_angle_atom_site_label_3
_geom_angle
_geom_angle_site_symmetry_1
_geom_angle_site_symmetry_3
_geom_angle_publ_flag
O2 S1 O1 120.42(13) . . ?
O2 S1 N1 106.36(12) . . ?
O1 S1 N1 106.17(12) . . ?
O2 S1 C5 107.90(13) . . ?
O1 S1 C5 106.90(13) . . ?
N1 S1 C5 108.68(13) . . ?
C13 O3 C14 117.0(2) . . ?
C19 O6 C16 107.0(3) . . ?
N1 C8 C12 111.1(2) . . ?
N1 C8 C21 111.0(2) . . ?
C12 C8 C21 115.5(2) . . ?
C7 C2 C3 117.9(3) . . ?
C7 C2 C1 121.5(3) . . ?
C3 C2 C1 120.6(3) . . ?
C4 C3 C2 121.5(3) . . ?
C5 C4 C3 119.3(3) . . ?
C4 C5 C6 120.4(3) . . ?
C4 C5 S1 120.5(2) . . ?
C6 C5 S1 119.2(2) . . ?
C5 C6 C7 119.0(3) . . ?
C2 C7 C6 121.8(3) . . ?
C8 N1 C9 116.2(2) . . ?
C8 N1 S1 117.16(18) . . ?
C9 N1 S1 119.57(19) . . ?
C16 C9 N1 109.2(2) . . ?
C16 C9 C10 113.2(2) . . ?
N1 C9 C10 110.8(2) . . ?
C11 C10 C9 113.9(2) . . ?
O5 C11 C12 123.2(3) . . ?
O5 C11 C10 112.7(2) . . ?
C12 C11 C10 123.9(3) . . ?
C11 C12 C13 119.0(3) . . ?
C11 C12 C8 121.7(3) . . ?
C13 C12 C8 119.2(2) . . ?
O4 C13 O3 122.2(3) . . ?
O4 C13 C12 124.5(3) . . ?
O3 C13 C12 113.4(2) . . ?
O3 C14 C15 110.2(2) . . ?
C17 C16 O6 109.3(3) . . ?
C17 C16 C9 134.9(3) . . ?
O6 C16 C9 115.8(2) . . ?
C16 C17 C18 106.8(3) . . ?
C19 C18 C17 106.6(3) . . ?
C18 C19 O6 110.3(3) . . ?
C25 C20 C21 120.6(3) . . ?
C22 C21 C20 118.0(3) . . ?
C22 C21 C8 122.9(2) . . ?
C20 C21 C8 119.0(3) . . ?
C23 C22 C21 121.2(3) . . ?
C24 C23 C22 120.3(3) . . ?
C23 C24 C25 119.3(3) . . ?
C20 C25 C24 120.6(3) . . ?

loop_
_geom_bond_atom_site_label_1
_geom_bond_atom_site_label_2
_geom_bond_distance
_geom_bond_site_symmetry_2
_geom_bond_publ_flag
S1 O2 1.428(2) . ?
S1 O1 1.430(2) . ?
S1 N1 1.633(2) . ?
S1 C5 1.764(3) . ?
O3 C13 1.338(3) . ?
O3 C14 1.454(3) . ?
O4 C13 1.235(3) . ?
O5 C11 1.341(3) . ?
O6 C19 1.360(4) . ?
O6 C16 1.366(4) . ?
C8 N1 1.482(3) . ?
C8 C12 1.514(4) . ?
C8 C21 1.531(4) . ?
C1 C2 1.510(5) . ?
C2 C7 1.380(5) . ?
C2 C3 1.389(5) . ?
C3 C4 1.384(5) . ?
C4 C5 1.383(4) . ?
C5 C6 1.386(4) . ?
C6 C7 1.387(4) . ?
N1 C9 1.483(3) . ?
C9 C16 1.480(4) . ?
C9 C10 1.521(4) . ?
C10 C11 1.485(4) . ?
C11 C12 1.349(4) . ?
C12 C13 1.450(4) . ?
C14 C15 1.511(4) . ?
C16 C17 1.354(4) . ?
C17 C18 1.416(5) . ?
C18 C19 1.340(5) . ?
C20 C25 1.380(4) . ?
C20 C21 1.394(4) . ?
C21 C22 1.385(4) . ?
C22 C23 1.381(4) . ?
C23 C24 1.376(4) . ?
C24 C25 1.382(4) . ?

loop_
_geom_torsion_atom_site_label_1
_geom_torsion_atom_site_label_2
_geom_torsion_atom_site_label_3
_geom_torsion_atom_site_label_4
_geom_torsion
_geom_torsion_site_symmetry_1
_geom_torsion_site_symmetry_2
_geom_torsion_site_symmetry_3
_geom_torsion_site_symmetry_4
_geom_torsion_publ_flag
C7 C2 C3 C4 2.1(5) . . . . ?
C1 C2 C3 C4 -176.6(3) . . . . ?
C2 C3 C4 C5 -2.1(5) . . . . ?
C3 C4 C5 C6 0.3(5) . . . . ?
C3 C4 C5 S1 -179.5(2) . . . . ?
O2 S1 C5 C4 -159.4(2) . . . . ?
O1 S1 C5 C4 -28.6(3) . . . . ?
N1 S1 C5 C4 85.6(3) . . . . ?
O2 S1 C5 C6 20.7(3) . . . . ?
O1 S1 C5 C6 151.6(2) . . . . ?
N1 S1 C5 C6 -94.2(2) . . . . ?
C4 C5 C6 C7 1.3(4) . . . . ?
S1 C5 C6 C7 -178.9(2) . . . . ?
C3 C2 C7 C6 -0.4(5) . . . . ?
C1 C2 C7 C6 178.3(3) . . . . ?
C5 C6 C7 C2 -1.3(5) . . . . ?
C12 C8 N1 C9 -44.8(3) . . . . ?
C21 C8 N1 C9 85.1(3) . . . . ?
C12 C8 N1 S1 105.8(2) . . . . ?
C21 C8 N1 S1 -124.3(2) . . . . ?
O2 S1 N1 C8 175.35(18) . . . . ?
O1 S1 N1 C8 46.0(2) . . . . ?
C5 S1 N1 C8 -68.7(2) . . . . ?
O2 S1 N1 C9 -35.0(2) . . . . ?
O1 S1 N1 C9 -164.4(2) . . . . ?
C5 S1 N1 C9 80.9(2) . . . . ?
C8 N1 C9 C16 -69.3(3) . . . . ?
S1 N1 C9 C16 140.9(2) . . . . ?
C8 N1 C9 C10 56.1(3) . . . . ?
S1 N1 C9 C10 -93.8(3) . . . . ?
C16 C9 C10 C11 85.6(3) . . . . ?
N1 C9 C10 C11 -37.4(3) . . . . ?
C9 C10 C11 O5 -171.3(2) . . . . ?
C9 C10 C11 C12 12.6(4) . . . . ?
O5 C11 C12 C13 -2.4(4) . . . . ?
C10 C11 C12 C13 173.4(3) . . . . ?
O5 C11 C12 C8 -177.8(3) . . . . ?
C10 C11 C12 C8 -2.0(4) . . . . ?
N1 C8 C12 C11 17.0(4) . . . . ?
C21 C8 C12 C11 -110.5(3) . . . . ?
N1 C8 C12 C13 -158.5(2) . . . . ?
C21 C8 C12 C13 74.0(3) . . . . ?
C14 O3 C13 O4 5.4(4) . . . . ?
C14 O3 C13 C12 -175.3(2) . . . . ?
C11 C12 C13 O4 8.7(4) . . . . ?
C8 C12 C13 O4 -175.8(3) . . . . ?
C11 C12 C13 O3 -170.6(2) . . . . ?
C8 C12 C13 O3 5.0(4) . . . . ?
C13 O3 C14 C15 83.8(3) . . . . ?
C19 O6 C16 C17 -1.7(3) . . . . ?
C19 O6 C16 C9 178.1(3) . . . . ?
N1 C9 C16 C17 118.9(4) . . . . ?
C10 C9 C16 C17 -5.0(5) . . . . ?
N1 C9 C16 O6 -60.8(3) . . . . ?
C10 C9 C16 O6 175.3(2) . . . . ?
O6 C16 C17 C18 1.7(4) . . . . ?
C9 C16 C17 C18 -178.0(3) . . . . ?
C16 C17 C18 C19 -1.0(4) . . . . ?
C17 C18 C19 O6 0.0(4) . . . . ?
C16 O6 C19 C18 1.1(4) . . . . ?
C25 C20 C21 C22 -0.5(4) . . . . ?
C25 C20 C21 C8 175.3(3) . . . . ?
N1 C8 C21 C22 -133.7(3) . . . . ?
C12 C8 C21 C22 -6.2(4) . . . . ?
N1 C8 C21 C20 50.6(3) . . . . ?
C12 C8 C21 C20 178.1(2) . . . . ?
C20 C21 C22 C23 0.5(4) . . . . ?
C8 C21 C22 C23 -175.2(3) . . . . ?
C21 C22 C23 C24 0.0(4) . . . . ?
C22 C23 C24 C25 -0.4(4) . . . . ?
C21 C20 C25 C24 0.1(5) . . . . ?
C23 C24 C25 C20 0.3(5) . . . . ?
